data_2100525
loop_
_publ_author_name
'Harriott Nowell'
'Christopher S. Frampton'
'Julie Waite'
'Sarah L. Price'

_publ_section_title
;
 Blind crystal structure prediction of a novel second polymorph of
 1-hydroxy-7-azabenzotriazole
;
_journal_coeditor_code BK5029
_journal_date_accepted 2006-04-06
_journal_date_recd_electronic 2006-01-23
_journal_issue 4
_journal_name_full 'Acta Crystallographica Section B'
_journal_page_first 642
_journal_page_last 650
_journal_paper_category FA
_journal_paper_doi 10.1107/S0108768106012584
_journal_volume 62
_journal_year 2006
_chemical_formula_sum 'C5 H4 N4 O'
_chemical_formula_weight 136.12
_chemical_name_common
;
HOAt Form II
;
_chemical_name_systematic
;
1-hydroxy-t-axabenzotrazole
;
_space_group_IT_number 14
_symmetry_cell_setting monoclinic
_symmetry_space_group_name_Hall '-P 2ybc'
_symmetry_space_group_name_H-M 'P 1 21/c 1'
_atom_sites_solution_hydrogens geom
_atom_sites_solution_primary direct
_atom_sites_solution_secondary difmap
_audit_creation_method SHELXL-97
_cell_angle_alpha 90.00
_cell_angle_beta 96.2570(10)
_cell_angle_gamma 90.00
_cell_formula_units_Z 4
_cell_length_a 3.74870(10)
_cell_length_b 20.8881(5)
_cell_length_c 7.0982(2)
_cell_measurement_reflns_used 4010
_cell_measurement_temperature 123.0(10)
_cell_measurement_theta_max 29.10
_cell_measurement_theta_min 3.05
_cell_volume 552.50(3)
_computing_cell_refinement 'Bruker SMART'
_computing_data_collection 'Bruker SMART'
_computing_data_reduction 'Bruker SHELXTL, Bruker SADABS'
_computing_molecular_graphics 'Bruker SHELXTL'
_computing_publication_material 'Bruker SHELXTL'
_computing_structure_refinement 'SHELXL-97 (Sheldrick, 1997)'
_computing_structure_solution 'SHELXS-97 (Sheldrick, 1990)'
_diffrn_ambient_temperature 123.0(10)
_diffrn_detector_area_resol_mean 8.192
_diffrn_measured_fraction_theta_full 0.999
_diffrn_measured_fraction_theta_max 0.999
_diffrn_measurement_device_type 'Bruker 1K CCD area detector'
_diffrn_measurement_method 'Narrow frame \w scans'
_diffrn_radiation_monochromator graphite
_diffrn_radiation_source 'fine-focus sealed tube'
_diffrn_radiation_type MoK\a
_diffrn_radiation_wavelength 0.71073
_diffrn_reflns_av_R_equivalents 0.0169
_diffrn_reflns_av_sigmaI/netI 0.0107
_diffrn_reflns_limit_h_max 4
_diffrn_reflns_limit_h_min -4
_diffrn_reflns_limit_k_max 25
_diffrn_reflns_limit_k_min -26
_diffrn_reflns_limit_l_max 8
_diffrn_reflns_limit_l_min -8
_diffrn_reflns_number 4697
_diffrn_reflns_theta_full 26.35
_diffrn_reflns_theta_max 26.35
_diffrn_reflns_theta_min 1.95
_exptl_absorpt_coefficient_mu 0.124
_exptl_absorpt_correction_type none
_exptl_crystal_colour Colourless
_exptl_crystal_density_diffrn 1.636
_exptl_crystal_description needle
_exptl_crystal_F_000 280
_exptl_crystal_size_max 0.35
_exptl_crystal_size_mid 0.10
_exptl_crystal_size_min 0.05
_refine_diff_density_max 0.258
_refine_diff_density_min -0.221
_refine_ls_extinction_method none
_refine_ls_goodness_of_fit_ref 1.002
_refine_ls_hydrogen_treatment mixed
_refine_ls_matrix_type full
_refine_ls_number_parameters 107
_refine_ls_number_reflns 1133
_refine_ls_number_restraints 0
_refine_ls_restrained_S_all 1.002
_refine_ls_R_factor_all 0.0347
_refine_ls_R_factor_gt 0.0327
_refine_ls_shift/su_max 0.000
_refine_ls_shift/su_mean 0.000
_refine_ls_structure_factor_coef Fsqd
_refine_ls_weighting_details 'calc w=1/[\s^2^(Fo^2^)+(0.0595P)^2^+0.2000P] where P=(Fo^2^+2Fc^2^)/3'
_refine_ls_weighting_scheme calc
_refine_ls_wR_factor_gt 0.0896
_refine_ls_wR_factor_ref 0.0913
_reflns_number_gt 1049
_reflns_number_total 1133
_reflns_threshold_expression >2sigma(I)
_cod_data_source_file bk5029.cif
_cod_data_source_block 0443s
_cod_depositor_comments
;
The following automatic conversions were performed:
'_symmetry_cell_setting' value 'Monoclinic' changed to 'monoclinic'
according to '/home/saulius/struct/CIF-dictionaries/cif_core.dic'
dictionary named 'cif_core.dic' version 2.4.1 from 2010-06-29.

Automatic conversion script
Id: cif_fix_enum 1527 2010-12-29 10:47:43Z saulius 

The following automatic conversions were performed:

'_symmetry_cell_setting' value 'Monoclinic' changed to 'monoclinic'
according to /home/saulius/struct/CIF-dictionaries/cif_core.dic
dictionary named 'cif_core.dic' version 2.4.1 from 2010-06-29.

Automatic conversion script
Id: cif_fix_values 1715 2011-07-08 13:25:40Z adriana 
;
_cod_original_sg_symbol_H-M P2(1)/c
_cod_database_code 2100525

loop_
_symmetry_equiv_pos_as_xyz
'x, y, z'
'-x, y+1/2, -z+1/2'
'-x, -y, -z'
'x, -y-1/2, z-1/2'

loop_
_atom_site_type_symbol
_atom_site_label
_atom_site_fract_x
_atom_site_fract_y
_atom_site_fract_z
_atom_site_U_iso_or_equiv
_atom_site_adp_type
_atom_site_calc_flag
_atom_site_occupancy
O O1 0.2237(2) 0.77612(4) -0.08876(13) 0.0232(3) Uani d 1
H H1 0.383(6) 0.7458(10) -0.136(3) 0.054(5) Uiso d 1
N N1 0.4223(3) 0.82999(5) -0.04846(14) 0.0177(2) Uani d 1
N N2 0.4430(3) 0.87555(5) -0.18079(14) 0.0212(3) Uani d 1
N N3 0.6255(3) 0.92396(5) -0.10253(14) 0.0210(3) Uani d 1
N N4 0.6191(3) 0.81746(5) 0.28868(14) 0.0183(3) Uani d 1
C C1 0.5874(3) 0.84852(5) 0.12209(16) 0.0162(3) Uani d 1
C C2 0.7200(3) 0.90932(5) 0.08562(16) 0.0174(3) Uani d 1
C C3 0.9116(3) 0.94309(6) 0.23475(17) 0.0198(3) Uani d 1
H H3 1.017(4) 0.9852(8) 0.214(2) 0.028(4) Uiso d 1
C C4 0.9501(3) 0.91210(6) 0.40734(17) 0.0207(3) Uani d 1
H H4 1.081(4) 0.9305(8) 0.517(2) 0.029(4) Uiso d 1
C C5 0.8029(3) 0.85071(6) 0.42819(17) 0.0201(3) Uani d 1
H H5 0.831(4) 0.8309(8) 0.546(2) 0.029(4) Uiso d 1

loop_
_atom_site_aniso_label
_atom_site_aniso_U_11
_atom_site_aniso_U_22
_atom_site_aniso_U_33
_atom_site_aniso_U_12
_atom_site_aniso_U_13
_atom_site_aniso_U_23
O1 0.0225(4) 0.0164(4) 0.0304(5) -0.0035(3) 0.0021(3) -0.0079(3)
N1 0.0192(5) 0.0140(5) 0.0194(5) 0.0003(4) 0.0000(4) -0.0015(4)
N2 0.0241(5) 0.0201(5) 0.0191(5) 0.0024(4) 0.0010(4) 0.0009(4)
N3 0.0245(5) 0.0185(5) 0.0198(5) 0.0005(4) 0.0012(4) 0.0013(4)
N4 0.0193(5) 0.0159(5) 0.0198(5) 0.0033(4) 0.0028(4) 0.0013(4)
C1 0.0154(5) 0.0143(5) 0.0190(6) 0.0026(4) 0.0025(4) -0.0016(4)
C2 0.0178(5) 0.0154(5) 0.0193(6) 0.0022(4) 0.0030(4) 0.0012(4)
C3 0.0185(5) 0.0164(6) 0.0244(6) 0.0005(4) 0.0022(5) -0.0018(4)
C4 0.0195(6) 0.0221(6) 0.0198(6) 0.0024(4) -0.0009(4) -0.0047(4)
C5 0.0215(6) 0.0210(6) 0.0179(6) 0.0055(4) 0.0020(4) 0.0016(4)

loop_
_atom_type_symbol
_atom_type_description
_atom_type_scat_dispersion_real
_atom_type_scat_dispersion_imag
_atom_type_scat_source
C C 0.0033 0.0016 'International Tables Vol C Tables 4.2.6.8 and 6.1.1.4'
H H 0.0000 0.0000 'International Tables Vol C Tables 4.2.6.8 and 6.1.1.4'
N N 0.0061 0.0033 'International Tables Vol C Tables 4.2.6.8 and 6.1.1.4'
O O 0.0106 0.0060 'International Tables Vol C Tables 4.2.6.8 and 6.1.1.4'

loop_
_geom_angle_atom_site_label_1
_geom_angle_atom_site_label_2
_geom_angle_atom_site_label_3
_geom_angle
_geom_angle_publ_flag
N1 O1 H1 105.9(12) yes
N2 N1 C1 111.48(9) yes
N2 N1 O1 120.63(9) yes
C1 N1 O1 127.57(10) yes
N3 N2 N1 108.50(9) yes
N2 N3 C2 107.86(9) yes
C5 N4 C1 112.96(10) yes
N4 C1 N1 129.56(10) yes
N4 C1 C2 127.08(10) yes
N1 C1 C2 103.36(10) yes
N3 C2 C1 108.78(10) yes
N3 C2 C3 132.53(11) yes
C1 C2 C3 118.69(10) yes
C4 C3 C2 115.44(11) yes
C4 C3 H3 123.1(9) yes
C2 C3 H3 121.4(9) yes
C3 C4 C5 121.05(11) yes
C3 C4 H4 122.0(10) yes
C5 C4 H4 117.0(10) yes
N4 C5 C4 124.78(11) yes
N4 C5 H5 115.8(10) yes
C4 C5 H5 119.4(10) yes

loop_
_geom_bond_atom_site_label_1
_geom_bond_atom_site_label_2
_geom_bond_distance
_geom_bond_publ_flag
O1 N1 1.3624(12) yes
O1 H1 0.96(2) yes
N1 N2 1.3453(14) yes
N1 C1 1.3547(15) yes
N2 N3 1.3100(14) yes
N3 C2 1.3782(15) yes
N4 C5 1.3375(16) yes
N4 C1 1.3427(15) yes
C1 C2 1.3981(16) yes
C2 C3 1.4029(16) yes
C3 C4 1.3792(17) yes
C3 H3 0.981(16) yes
C4 C5 1.4100(17) yes
C4 H4 0.955(16) yes
C5 H5 0.930(17) yes

loop_
_geom_hbond_atom_site_label_D
_geom_hbond_atom_site_label_H
_geom_hbond_atom_site_label_A
_geom_hbond_site_symmetry_A
_geom_hbond_distance_DH
_geom_hbond_distance_HA
_geom_hbond_distance_DA
_geom_hbond_angle_DHA
O1 H1 N4 4_575 0.96(2) 1.71(2) 2.6564(13) 170.7(19)

loop_
_geom_torsion_atom_site_label_1
_geom_torsion_atom_site_label_2
_geom_torsion_atom_site_label_3
_geom_torsion_atom_site_label_4
_geom_torsion
_geom_torsion_publ_flag
C1 N1 N2 N3 1.16(13) yes
O1 N1 N2 N3 175.19(9) yes
N1 N2 N3 C2 -0.81(12) yes
C5 N4 C1 N1 179.85(11) yes
C5 N4 C1 C2 -0.65(17) yes
N2 N1 C1 N4 178.62(11) yes
O1 N1 C1 N4 5.09(19) yes
N2 N1 C1 C2 -0.98(12) yes
O1 N1 C1 C2 -174.50(10) yes
N2 N3 C2 C1 0.21(13) yes
N2 N3 C2 C3 -179.54(12) yes
N4 C1 C2 N3 -179.14(10) yes
N1 C1 C2 N3 0.46(12) yes
N4 C1 C2 C3 0.64(18) yes
N1 C1 C2 C3 -179.75(10) yes
N3 C2 C3 C4 179.55(12) yes
C1 C2 C3 C4 -0.18(16) yes
C2 C3 C4 C5 -0.17(17) yes
C1 N4 C5 C4 0.24(16) yes
C3 C4 C5 N4 0.15(18) yes

loop_
_cod_related_entry_id
_cod_related_entry_database
_cod_related_entry_code
1 ChemSpider 158005
